data_9002340
loop_
_publ_author_name
'Callegari, A.'
'Caucia, F.'
'Mazzi, F.'
'Oberti, R.'
'Ottolini, L.'
'Ungaretti, L.'

_publ_section_title
;The crystal structure of peprossiite-(Ce), and anhydrous REE and Al mica-like
 borate with square-pyramidal coordination for Al Sample: Pep1
;
_journal_name_full 'American Mineralogist'
_journal_page_first 586
_journal_page_last 593
_journal_volume 85
_journal_year 2000
_chemical_formula_sum 'Al2 B3.868 Ca0.102 O10.667 Pr0.818 Si0.132'
_chemical_name_mineral Peprossiite-(Ce)
_space_group_IT_number 189
_symmetry_space_group_name_Hall 'P -6 -2'
_symmetry_space_group_name_H-M 'P -6 2 m'
_cell_angle_alpha 90
_cell_angle_beta 90
_cell_angle_gamma 120
_cell_formula_units_Z 1
_cell_length_a 4.612
_cell_length_b 4.612
_cell_length_c 9.374
_cell_volume 172.677
_database_code_amcsd 0002424
_exptl_crystal_density_diffrn 3.746
_cod_original_formula_sum 'Pr.818 Ca.102 Al2 (B3.868 Si.132) O10.667'
_cod_database_code 9002340

loop_
_space_group_symop_operation_xyz
x,y,z
-x,-x+y,z
-x+y,-x,-z
y,x,-z
-y,x-y,z
x-y,-y,z
x,y,-z
-x,-x+y,-z
-x+y,-x,z
y,x,z
-y,x-y,-z
x-y,-y,-z

loop_
_atom_site_aniso_label
_atom_site_aniso_U_11
_atom_site_aniso_U_22
_atom_site_aniso_U_33
_atom_site_aniso_U_12
_atom_site_aniso_U_13
_atom_site_aniso_U_23
PrM2 0.01220 0.01220 0.00830 0.00610 0.00000 0.00000
CaM2 0.01220 0.01220 0.00830 0.00610 0.00000 0.00000
AlM1 0.00460 0.00480 0.00600 0.00240 0.00000 0.00000
BT 0.00780 0.00780 0.00590 0.00390 0.00000 0.00000
SiT 0.00780 0.00780 0.00590 0.00390 0.00000 0.00000
O1 0.00920 0.00920 0.00540 0.00460 0.00000 0.00000
O2 0.01310 0.00720 0.00870 0.00360 -0.00300 0.00000
O3 0.00460 0.00460 0.00860 0.00230 0.00000 0.00000

loop_
_atom_site_label
_atom_site_fract_x
_atom_site_fract_y
_atom_site_fract_z
_atom_site_occupancy
_atom_site_type_symbol
_atom_site_attached_hydrogens
PrM2 0.00000 0.00000 0.00000 0.81800 Pr 0
CaM2 0.00000 0.00000 0.00000 0.10200 Ca 0
AlM1 0.38890 0.00000 0.50000 0.66667 Al 0
BT 0.33333 0.66667 0.22020 0.96700 B 0
SiT 0.33333 0.66667 0.22020 0.03300 Si 0
O1 0.33333 0.66667 0.37540 1.00000 O 0
O2 0.42150 0.00000 0.16120 1.00000 O 0
O3 0.00000 0.00000 0.50000 0.66667 O 0

loop_
_cod_changelog_entry_id
_cod_changelog_entry_author
_cod_changelog_entry_date
_cod_changelog_entry_text
1
;cod-tools version 3.8.0
Id: cif_guess_AMCSD_atom_types 9581 2023-05-17 12:35:41Z saulius
;
2023-05-23T09:15:34+03:00
;Derived atom types and hydrogen counts
from atom names that follow the AMCSD naming convention
(Wat == water, O-H == hydroxyl).
;

loop_
_cod_related_entry_id
_cod_related_entry_database
_cod_related_entry_code
1 AMCSD 0002424
